data_9002649
loop_
_publ_author_name
'Heaney, P. J.'
'Post, J. E.'

_publ_section_title
;
 Evidence for an I2/a to Imab phase transition in the silica
 polymorph moganite at ~570 K
 Sample: T = 1354 K
;
_journal_name_full 'American Mineralogist'
_journal_page_first 1358
_journal_page_last 1366
_journal_volume 86
_journal_year 2001
_chemical_formula_structural SiO2
_chemical_formula_sum 'O2 Si'
_chemical_name_mineral Moganite
_space_group_IT_number 72
_symmetry_space_group_name_Hall '-I 2a 2'
_symmetry_space_group_name_H-M 'I m c b'
_cell_angle_alpha 90
_cell_angle_beta 90
_cell_angle_gamma 90
_cell_length_a 8.8159
_cell_length_b 4.9371
_cell_length_c 10.7605
_cell_formula_units_Z 12
_cell_volume 468.351
_database_code_amcsd 0002738
_diffrn_ambient_temperature 1354
_exptl_crystal_density_diffrn 2.556
_cod_original_sg_symbol_H-M 'I m a b'
_cod_original_formula_sum 'Si O2'
_cod_database_code 9002649

loop_
_space_group_symop_operation_xyz
x,y,z
1/2+x,1/2+y,1/2+z
1/2+x,-y,z
+x,1/2-y,1/2+z
1/2-x,y,-z
-x,1/2+y,1/2-z
1/2+x,y,-z
+x,1/2+y,1/2-z
1/2-x,-y,z
-x,1/2-y,1/2+z
-x,y,z
1/2-x,1/2+y,1/2+z
x,-y,-z
1/2+x,1/2-y,1/2-z
-x,-y,-z
1/2-x,1/2-y,1/2-z

loop_
_atom_site_label
_atom_site_fract_x
_atom_site_fract_y
_atom_site_fract_z
_atom_site_U_iso_or_equiv
Si1 0.25000 0.00000 0.00000 0.03000
Si2 0.00000 0.22550 0.17010 0.03000
O1 0.00000 0.04160 0.29350 0.03000
O2 0.14710 0.20070 0.08240 0.03000

loop_
_cod_related_entry_id
_cod_related_entry_database
_cod_related_entry_code
1 AMCSD 0002738
